data_4505963
loop_
_publ_author_name
'Sanphui, Palash'
'Bolla, Geetha'
'Nangia, Ashwini'

_publ_section_title
;
 High Solubility Piperazine Salts of the Nonsteroidal Anti-Inflammatory
 Drug (NSAID) Meclofenamic Acid
;
_journal_issue 4
_journal_name_full 'Crystal Growth &amp; Design'
_journal_page_first 2023
_journal_paper_doi 10.1021/cg300002p
_journal_volume 12
_journal_year 2012
_chemical_formula_sum 'C18 H23 Cl2 N3 O3'
_chemical_formula_weight 400.29
_chemical_name_systematic
; 
 ? 
;
_space_group_IT_number 14
_symmetry_cell_setting monoclinic
_symmetry_space_group_name_Hall '-P 2ybc'
_symmetry_space_group_name_H-M 'P 1 21/c 1'
_atom_sites_solution_hydrogens geom
_atom_sites_solution_primary direct
_atom_sites_solution_secondary difmap
_audit_creation_method SHELXL-97
_cell_angle_alpha 90.00
_cell_angle_beta 114.94(3)
_cell_angle_gamma 90.00
_cell_formula_units_Z 4
_cell_length_a 16.137(4)
_cell_length_b 8.4889(15)
_cell_length_c 15.596(3)
_cell_measurement_reflns_used 1724
_cell_measurement_temperature 298(2)
_cell_measurement_theta_max 24.71
_cell_measurement_theta_min 2.77
_cell_volume 1937.2(8)
_computing_structure_refinement 'SHELXL-97 (Sheldrick, 1997)'
_computing_structure_solution 'SHELXS-97 (Sheldrick, 1990)'
_diffrn_ambient_temperature 298(2)
_diffrn_measured_fraction_theta_full 0.999
_diffrn_measured_fraction_theta_max 0.999
_diffrn_measurement_device_type 'Xcalibur, Eos, Gemini'
_diffrn_measurement_method '\w scans'
_diffrn_radiation_monochromator graphite
_diffrn_radiation_source 'fine-focus sealed tube'
_diffrn_radiation_type MoK\a
_diffrn_radiation_wavelength 0.71073
_diffrn_reflns_av_R_equivalents 0.0358
_diffrn_reflns_av_sigmaI/netI 0.0620
_diffrn_reflns_limit_h_max 18
_diffrn_reflns_limit_h_min -18
_diffrn_reflns_limit_k_max 9
_diffrn_reflns_limit_k_min -9
_diffrn_reflns_limit_l_max 18
_diffrn_reflns_limit_l_min -11
_diffrn_reflns_number 6934
_diffrn_reflns_theta_full 24.71
_diffrn_reflns_theta_max 24.71
_diffrn_reflns_theta_min 2.77
_exptl_absorpt_coefficient_mu 0.358
_exptl_absorpt_correction_T_max 0.9190
_exptl_absorpt_correction_T_min 0.9002
_exptl_absorpt_correction_type multi-scan
_exptl_absorpt_process_details SADABS
_exptl_crystal_colour colorless
_exptl_crystal_density_diffrn 1.373
_exptl_crystal_density_method 'not measured'
_exptl_crystal_description block
_exptl_crystal_F_000 840
_exptl_crystal_size_max 0.30
_exptl_crystal_size_mid 0.24
_exptl_crystal_size_min 0.24
_refine_diff_density_max 0.750
_refine_diff_density_min -0.598
_refine_diff_density_rms 0.066
_refine_ls_extinction_method none
_refine_ls_goodness_of_fit_ref 1.046
_refine_ls_hydrogen_treatment mixed
_refine_ls_matrix_type full
_refine_ls_number_parameters 260
_refine_ls_number_reflns 3283
_refine_ls_number_restraints 0
_refine_ls_restrained_S_all 1.046
_refine_ls_R_factor_all 0.1368
_refine_ls_R_factor_gt 0.0868
_refine_ls_shift/su_max 0.000
_refine_ls_shift/su_mean 0.000
_refine_ls_structure_factor_coef Fsqd
_refine_ls_weighting_details 'calc w=1/[\s^2^(Fo^2^)+(0.0978P)^2^+3.3943P] where P=(Fo^2^+2Fc^2^)/3'
_refine_ls_weighting_scheme calc
_refine_ls_wR_factor_gt 0.2140
_refine_ls_wR_factor_ref 0.2540
_reflns_number_gt 1942
_reflns_number_total 3283
_reflns_threshold_expression >2sigma(I)
_cod_data_source_file cg300002p_si_008.cif
_cod_data_source_block MFA-PPZ-HYD
_cod_depositor_comments
;
The following automatic conversions were performed:

'_symmetry_cell_setting' value 'Monoclinic' changed to 'monoclinic'
according to /home/saulius/struct/CIF-dictionaries/cif_core.dic
dictionary named 'cif_core.dic' version 2.4.1 from 2010-06-29.

Automatic conversion script
Id: cif_fix_values 1715 2011-07-08 13:25:40Z adriana 
;
_cod_original_cell_volume 1937.1(7)
_cod_original_sg_symbol_H-M P21/c
_cod_database_code 4505963

loop_
_symmetry_equiv_pos_as_xyz
'x, y, z'
'-x, y+1/2, -z+1/2'
'-x, -y, -z'
'x, -y-1/2, z-1/2'

loop_
_atom_site_label
_atom_site_type_symbol
_atom_site_fract_x
_atom_site_fract_y
_atom_site_fract_z
_atom_site_U_iso_or_equiv
_atom_site_adp_type
_atom_site_occupancy
_atom_site_symmetry_multiplicity
_atom_site_calc_flag
_atom_site_refinement_flags
Cl2 Cl 0.24581(15) 0.4307(2) 0.37265(18) 0.1044(8) Uani 1 1 d .
Cl1 Cl 0.17925(15) -0.0182(4) 0.11092(14) 0.1321(11) Uani 1 1 d .
O1 O 0.3751(2) 0.0368(4) 0.4790(2) 0.0533(9) Uani 1 1 d .
N1 N 0.2418(3) 0.1008(6) 0.3065(3) 0.0551(12) Uani 1 1 d .
O2 O 0.3583(3) -0.1715(5) 0.5543(3) 0.0738(12) Uani 1 1 d .
C2 C 0.2306(3) -0.0966(6) 0.4143(3) 0.0427(12) Uani 1 1 d .
C7 C 0.1901(3) -0.0084(6) 0.3299(3) 0.0454(12) Uani 1 1 d .
C1 C 0.3284(3) -0.0775(7) 0.4873(3) 0.0462(12) Uani 1 1 d .
C8 C 0.2036(3) 0.2135(9) 0.2342(4) 0.0639(17) Uani 1 1 d .
C4 C 0.0869(4) -0.2306(8) 0.3749(4) 0.0704(17) Uani 1 1 d .
H4 H 0.0529 -0.3055 0.3897 0.085 Uiso 1 1 calc R
C3 C 0.1786(3) -0.2070(7) 0.4344(4) 0.0571(14) Uani 1 1 d .
H3 H 0.2056 -0.2671 0.4891 0.069 Uiso 1 1 calc R
C6 C 0.0976(3) -0.0328(8) 0.2716(4) 0.0604(15) Uani 1 1 d .
H6 H 0.0696 0.0260 0.2164 0.072 Uiso 1 1 calc R
C5 C 0.0474(4) -0.1421(8) 0.2942(4) 0.0696(17) Uani 1 1 d .
H5 H -0.0141 -0.1562 0.2544 0.084 Uiso 1 1 calc R
C13 C 0.1699(4) 0.1760(10) 0.1410(4) 0.081(2) Uani 1 1 d .
C12 C 0.1301(6) 0.2952(19) 0.0657(6) 0.126(5) Uani 1 1 d .
C9 C 0.2019(4) 0.3743(9) 0.2569(6) 0.087(2) Uani 1 1 d .
C10 C 0.1654(5) 0.4874(12) 0.1868(9) 0.123(4) Uani 1 1 d .
H10 H 0.1659 0.5926 0.2036 0.147 Uiso 1 1 calc R
C14 C 0.0881(7) 0.2618(18) -0.0318(6) 0.177(6) Uani 1 1 d .
H14A H 0.0698 0.3585 -0.0667 0.266 Uiso 1 1 calc R
H14B H 0.0353 0.1968 -0.0455 0.266 Uiso 1 1 calc R
H14C H 0.1306 0.2074 -0.0497 0.266 Uiso 1 1 calc R
C11 C 0.1319(7) 0.450(2) 0.1015(9) 0.169(7) Uani 1 1 d .
H11 H 0.1060 0.5304 0.0576 0.203 Uiso 1 1 calc R
N2 N 0.4770(4) 0.5553(6) 0.3344(3) 0.0582(13) Uani 1 1 d .
N3 N 0.5292(3) 0.8731(5) 0.3284(3) 0.0461(11) Uani 1 1 d .
C18 C 0.5713(4) 0.6045(7) 0.3906(4) 0.0598(15) Uani 1 1 d .
H18A H 0.6124 0.5172 0.3978 0.072 Uiso 1 1 calc R
H18B H 0.5786 0.6370 0.4531 0.072 Uiso 1 1 calc R
C16 C 0.4313(3) 0.8221(6) 0.2828(3) 0.0495(13) Uani 1 1 d .
H16A H 0.3925 0.9085 0.2843 0.059 Uiso 1 1 calc R
H16B H 0.4149 0.7958 0.2171 0.059 Uiso 1 1 calc R
C17 C 0.5939(4) 0.7401(7) 0.3414(4) 0.0568(14) Uani 1 1 d .
H17A H 0.6561 0.7751 0.3789 0.068 Uiso 1 1 calc R
H17B H 0.5895 0.7058 0.2803 0.068 Uiso 1 1 calc R
C15 C 0.4148(4) 0.6827(7) 0.3319(4) 0.0616(15) Uani 1 1 d .
H15A H 0.4251 0.7112 0.3958 0.074 Uiso 1 1 calc R
H15B H 0.3520 0.6478 0.2986 0.074 Uiso 1 1 calc R
O3 O 0.4616(3) 0.2191(5) 0.3911(3) 0.0666(12) Uani 1 1 d .
H1B H 0.543(3) 0.913(6) 0.389(4) 0.047(13) Uiso 1 1 d .
H3B H 0.521(4) 0.201(7) 0.416(4) 0.060(17) Uiso 1 1 d .
H3A H 0.447(5) 0.162(9) 0.437(5) 0.11(3) Uiso 1 1 d .
H1 H 0.289(4) 0.134(6) 0.358(4) 0.050(15) Uiso 1 1 d .
H2 H 0.463(4) 0.476(7) 0.358(4) 0.058(17) Uiso 1 1 d .
H1A H 0.539(5) 0.948(10) 0.292(5) 0.12(3) Uiso 1 1 d .

loop_
_atom_site_aniso_label
_atom_site_aniso_U_11
_atom_site_aniso_U_22
_atom_site_aniso_U_33
_atom_site_aniso_U_23
_atom_site_aniso_U_13
_atom_site_aniso_U_12
Cl2 0.1016(15) 0.0712(12) 0.1470(19) -0.0037(13) 0.0588(14) 0.0021(11)
Cl1 0.0983(15) 0.215(3) 0.0785(12) -0.0476(16) 0.0325(11) -0.0069(17)
O1 0.046(2) 0.057(2) 0.0444(18) 0.0040(18) 0.0067(16) -0.0124(19)
N1 0.039(2) 0.063(3) 0.051(3) 0.009(3) 0.006(2) -0.001(2)
O2 0.051(2) 0.086(3) 0.065(2) 0.034(2) 0.0046(18) -0.005(2)
C2 0.039(3) 0.042(3) 0.043(3) -0.007(2) 0.014(2) -0.004(2)
C7 0.036(3) 0.048(3) 0.045(3) -0.005(2) 0.010(2) 0.003(2)
C1 0.040(3) 0.055(3) 0.037(2) -0.001(3) 0.010(2) 0.000(3)
C8 0.035(3) 0.100(5) 0.054(3) 0.026(4) 0.016(2) 0.009(3)
C4 0.059(4) 0.074(4) 0.079(4) -0.008(4) 0.030(3) -0.025(3)
C3 0.050(3) 0.059(4) 0.056(3) -0.001(3) 0.016(3) -0.009(3)
C6 0.041(3) 0.082(4) 0.049(3) 0.000(3) 0.010(2) 0.005(3)
C5 0.040(3) 0.094(5) 0.062(4) -0.008(4) 0.010(3) -0.011(3)
C13 0.049(3) 0.139(7) 0.053(3) 0.005(4) 0.019(3) -0.001(4)
C12 0.048(4) 0.271(15) 0.045(4) 0.032(7) 0.007(3) -0.006(8)
C9 0.048(4) 0.076(5) 0.139(7) 0.052(5) 0.043(4) 0.015(4)
C10 0.064(5) 0.117(7) 0.179(10) 0.091(8) 0.043(6) 0.022(5)
C14 0.118(8) 0.318(18) 0.093(6) 0.024(9) 0.043(6) 0.007(10)
C11 0.054(5) 0.32(2) 0.122(10) 0.128(13) 0.024(6) 0.005(10)
N2 0.081(4) 0.041(3) 0.053(3) 0.000(2) 0.028(3) -0.010(3)
N3 0.051(3) 0.041(2) 0.039(2) -0.007(2) 0.013(2) -0.008(2)
C18 0.077(4) 0.051(3) 0.043(3) -0.001(3) 0.017(3) 0.013(3)
C16 0.047(3) 0.045(3) 0.050(3) -0.006(3) 0.014(2) -0.003(3)
C17 0.050(3) 0.063(4) 0.049(3) -0.010(3) 0.013(2) 0.002(3)
C15 0.065(4) 0.059(4) 0.067(3) -0.009(3) 0.034(3) -0.013(3)
O3 0.056(3) 0.074(3) 0.068(3) 0.027(2) 0.025(2) 0.013(2)

loop_
_atom_type_symbol
_atom_type_description
_atom_type_scat_dispersion_real
_atom_type_scat_dispersion_imag
_atom_type_scat_source
C C 0.0033 0.0016 'International Tables Vol C Tables 4.2.6.8 and 6.1.1.4'
H H 0.0000 0.0000 'International Tables Vol C Tables 4.2.6.8 and 6.1.1.4'
N N 0.0061 0.0033 'International Tables Vol C Tables 4.2.6.8 and 6.1.1.4'
O O 0.0106 0.0060 'International Tables Vol C Tables 4.2.6.8 and 6.1.1.4'
Cl Cl 0.1484 0.1585 'International Tables Vol C Tables 4.2.6.8 and 6.1.1.4'

loop_
_geom_angle_atom_site_label_1
_geom_angle_atom_site_label_2
_geom_angle_atom_site_label_3
_geom_angle
C7 N1 C8 123.6(4)
C7 N1 H1 111(3)
C8 N1 H1 115(3)
C3 C2 C7 119.0(4)
C3 C2 C1 116.3(4)
C7 C2 C1 124.7(4)
N1 C7 C6 121.4(5)
N1 C7 C2 120.2(4)
C6 C7 C2 118.4(5)
O2 C1 O1 122.8(4)
O2 C1 C2 118.5(5)
O1 C1 C2 118.7(4)
C13 C8 N1 122.8(7)
C13 C8 C9 116.9(7)
N1 C8 C9 120.3(6)
C5 C4 C3 119.1(5)
C5 C4 H4 120.5
C3 C4 H4 120.5
C2 C3 C4 121.7(5)
C2 C3 H3 119.2
C4 C3 H3 119.2
C5 C6 C7 121.2(5)
C5 C6 H6 119.4
C7 C6 H6 119.4
C6 C5 C4 120.7(5)
C6 C5 H5 119.6
C4 C5 H5 119.6
C8 C13 C12 122.3(9)
C8 C13 Cl1 118.0(6)
C12 C13 Cl1 119.6(7)
C14 C12 C11 122.0(13)
C14 C12 C13 124.8(13)
C11 C12 C13 113.1(8)
C10 C9 C8 121.3(9)
C10 C9 Cl2 119.3(8)
C8 C9 Cl2 119.5(5)
C11 C10 C9 121.0(13)
C11 C10 H10 119.5
C9 C10 H10 119.5
C12 C14 H14A 109.5
C12 C14 H14B 109.5
H14A C14 H14B 109.5
C12 C14 H14C 109.5
H14A C14 H14C 109.5
H14B C14 H14C 109.5
C10 C11 C12 125.4(13)
C10 C11 H11 117.3
C12 C11 H11 117.3
C18 N2 C15 109.5(4)
C18 N2 H2 112(4)
C15 N2 H2 107(4)
C17 N3 C16 112.5(4)
C17 N3 H1B 106(3)
C16 N3 H1B 110(3)
C17 N3 H1A 108(5)
C16 N3 H1A 109(5)
H1B N3 H1A 110(6)
N2 C18 C17 109.1(4)
N2 C18 H18A 109.9
C17 C18 H18A 109.9
N2 C18 H18B 109.9
C17 C18 H18B 109.9
H18A C18 H18B 108.3
C15 C16 N3 111.4(4)
C15 C16 H16A 109.3
N3 C16 H16A 109.3
C15 C16 H16B 109.3
N3 C16 H16B 109.3
H16A C16 H16B 108.0
N3 C17 C18 109.9(4)
N3 C17 H17A 109.7
C18 C17 H17A 109.7
N3 C17 H17B 109.7
C18 C17 H17B 109.7
H17A C17 H17B 108.2
N2 C15 C16 109.3(4)
N2 C15 H15A 109.8
C16 C15 H15A 109.8
N2 C15 H15B 109.8
C16 C15 H15B 109.8
H15A C15 H15B 108.3
H3B O3 H3A 99(5)

loop_
_geom_bond_atom_site_label_1
_geom_bond_atom_site_label_2
_geom_bond_distance
Cl2 C9 1.707(9)
Cl1 C13 1.738(9)
O1 C1 1.268(6)
N1 C7 1.394(7)
N1 C8 1.407(7)
N1 H1 0.88(5)
O2 C1 1.240(6)
C2 C3 1.379(7)
C2 C7 1.413(7)
C2 C1 1.515(6)
C7 C6 1.397(7)
C8 C13 1.358(8)
C8 C9 1.413(10)
C4 C5 1.371(8)
C4 C3 1.390(8)
C4 H4 0.9300
C3 H3 0.9300
C6 C5 1.372(8)
C6 H6 0.9300
C5 H5 0.9300
C13 C12 1.476(14)
C12 C14 1.409(12)
C12 C11 1.425(18)
C9 C10 1.386(10)
C10 C11 1.246(16)
C10 H10 0.9300
C14 H14A 0.9600
C14 H14B 0.9600
C14 H14C 0.9600
C11 H11 0.9300
N2 C18 1.460(7)
N2 C15 1.465(7)
N2 H2 0.84(6)
N3 C17 1.493(7)
N3 C16 1.498(6)
N3 H1B 0.94(5)
N3 H1A 0.91(8)
C18 C17 1.512(8)
C18 H18A 0.9700
C18 H18B 0.9700
C16 C15 1.494(7)
C16 H16A 0.9700
C16 H16B 0.9700
C17 H17A 0.9700
C17 H17B 0.9700
C15 H15A 0.9700
C15 H15B 0.9700
O3 H3B 0.89(6)
O3 H3A 0.97(8)
